data_4346597
loop_
_publ_author_name
'Tamm, Nadezhda B.'
'Troyanov, Sergey I.'

_publ_section_title
;
 New Isolated-Pentagon-Rule Isomer of C92 Isolated as Trifluoromethyl and
 Chlorido Derivatives: C92(38)(CF3)14/16 and C92(38)Cl20/22.
;
_journal_issue 22
_journal_name_full 'Inorganic chemistry'
_journal_page_first 10527
_journal_page_last 10529
_journal_paper_doi 10.1021/acs.inorgchem.5b01740
_journal_volume 54
_journal_year 2015
_chemical_formula_sum 'C125.29 H21.6 F48'
_chemical_formula_weight 2438.44
_space_group_crystal_system triclinic
_space_group_IT_number 2
_space_group_name_Hall '-P 1'
_space_group_name_H-M_alt 'P -1'
_atom_sites_solution_hydrogens geom
_audit_creation_method SHELXL-2014/7
_cell_angle_alpha 94.005(5)
_cell_angle_beta 102.706(10)
_cell_angle_gamma 116.828(9)
_cell_formula_units_Z 2
_cell_length_a 13.8891(7)
_cell_length_b 14.0370(10)
_cell_length_c 26.155(2)
_cell_measurement_reflns_used 22000
_cell_measurement_temperature 100(2)
_cell_measurement_theta_max 33
_cell_measurement_theta_min 5
_cell_volume 4354.4(7)
_computing_cell_refinement XDS
_computing_data_collection XDS
_computing_data_reduction XDS
_computing_structure_refinement 'SHELXL-2014/7 (Sheldrick, 2014)'
_computing_structure_solution SHELXD
_diffrn_ambient_temperature 100(2)
_diffrn_measured_fraction_theta_full 0.887
_diffrn_measured_fraction_theta_max 0.743
_diffrn_measurement_device_type MAR225
_diffrn_measurement_method CCD
_diffrn_radiation_type synchrotron
_diffrn_radiation_wavelength 0.85507
_diffrn_reflns_av_R_equivalents 0.0266
_diffrn_reflns_av_unetI/netI 0.0284
_diffrn_reflns_Laue_measured_fraction_full 0.887
_diffrn_reflns_Laue_measured_fraction_max 0.743
_diffrn_reflns_limit_h_max 17
_diffrn_reflns_limit_h_min -17
_diffrn_reflns_limit_k_max 19
_diffrn_reflns_limit_k_min -19
_diffrn_reflns_limit_l_max 33
_diffrn_reflns_limit_l_min -33
_diffrn_reflns_number 50230
_diffrn_reflns_point_group_measured_fraction_full 0.887
_diffrn_reflns_point_group_measured_fraction_max 0.743
_diffrn_reflns_theta_full 30.550
_diffrn_reflns_theta_max 35.967
_diffrn_reflns_theta_min 2.061
_diffrn_source 'BL 14.2 PSF, BESSY, Berlin, Germany'
_exptl_absorpt_coefficient_mu 0.286
_exptl_absorpt_correction_type none
_exptl_crystal_colour orange
_exptl_crystal_density_diffrn 1.860
_exptl_crystal_description plate
_exptl_crystal_F_000 2411
_exptl_crystal_size_max 0.030
_exptl_crystal_size_mid 0.020
_exptl_crystal_size_min 0.010
_refine_diff_density_max 0.577
_refine_diff_density_min -0.565
_refine_diff_density_rms 0.097
_refine_ls_extinction_method none
_refine_ls_goodness_of_fit_ref 1.005
_refine_ls_hydrogen_treatment constr
_refine_ls_matrix_type full
_refine_ls_number_parameters 1558
_refine_ls_number_reflns 17561
_refine_ls_number_restraints 0
_refine_ls_restrained_S_all 1.005
_refine_ls_R_factor_all 0.0918
_refine_ls_R_factor_gt 0.0751
_refine_ls_shift/su_max 0.004
_refine_ls_shift/su_mean 0.000
_refine_ls_structure_factor_coef Fsqd
_refine_ls_weighting_details 'w=1/[\s^2^(Fo^2^)+(0.0550P)^2^+25.0000P] where P=(Fo^2^+2Fc^2^)/3'
_refine_ls_weighting_scheme calc
_refine_ls_wR_factor_gt 0.1971
_refine_ls_wR_factor_ref 0.2050
_reflns_Friedel_coverage 0.000
_reflns_number_gt 14157
_reflns_number_total 17561
_reflns_threshold_expression 'I > 2\s(I)'
_cod_data_source_file ic5b01740_si_005.cif
_cod_data_source_block F8P23T1
_cod_original_cell_volume 4354.4(6)
_cod_original_formula_sum 'C125.29 H21.60 F48'
_cod_database_code 4346597
_shelx_shelxl_version_number 2014/7
_shelx_space_group_comment
;
The symmetry employed for this shelxl refinement is uniquely defined
by the following loop, which should always be used as a source of
symmetry information in preference to the above space-group names.
They are only intended as comments.
;
_shelx_estimated_absorpt_t_min 0.995
_shelx_estimated_absorpt_t_max 0.998

loop_
_space_group_symop_operation_xyz
'x, y, z'
'-x, -y, -z'

loop_
_atom_site_label
_atom_site_type_symbol
_atom_site_fract_x
_atom_site_fract_y
_atom_site_fract_z
_atom_site_U_iso_or_equiv
_atom_site_adp_type
_atom_site_occupancy
_atom_site_site_symmetry_order
_atom_site_calc_flag
_atom_site_refinement_flags_posn
_atom_site_refinement_flags_adp
_atom_site_refinement_flags_occupancy
F1 F 0.8622(3) -0.0033(3) 0.29566(13) 0.0559(9) Uani 1 1 d . . .
F2 F 0.8290(2) -0.0261(2) 0.37022(13) 0.0408(7) Uani 1 1 d . . .
F3 F 0.9552(2) 0.1259(2) 0.36411(16) 0.0545(10) Uani 1 1 d . . .
F4 F 1.0806(2) 0.4365(2) 0.31945(13) 0.0408(7) Uani 1 1 d . . .
F5 F 1.05530(19) 0.3359(2) 0.37755(11) 0.0352(6) Uani 1 1 d . . .
F6 F 1.0269(2) 0.2665(2) 0.29630(12) 0.0402(7) Uani 1 1 d . . .
F7 F 0.9638(2) 0.5095(2) 0.17880(12) 0.0388(7) Uani 1 1 d . . .
F8 F 0.8882(2) 0.3453(2) 0.13553(12) 0.0425(7) Uani 1 1 d . . .
F9 F 1.0016(2) 0.3919(2) 0.21436(12) 0.0406(7) Uani 1 1 d . . .
F10 F 0.5673(2) 0.0911(2) 0.04051(12) 0.0483(8) Uani 1 1 d . . .
F11 F 0.7014(3) 0.2533(2) 0.05216(12) 0.0437(7) Uani 1 1 d . . .
F12 F 0.7306(2) 0.1366(3) 0.09169(12) 0.0427(7) Uani 1 1 d . . .
F13 F 0.6670(2) 0.0085(2) 0.49351(11) 0.0392(7) Uani 1 1 d . . .
F14 F 0.6626(2) -0.1119(2) 0.43666(12) 0.0387(7) Uani 1 1 d . . .
F15 F 0.8025(2) 0.0510(2) 0.45825(12) 0.0384(7) Uani 1 1 d . . .
F16 F 0.7384(2) 0.6603(2) 0.17107(14) 0.0442(7) Uani 1 1 d . . .
F17 F 0.8973(2) 0.6703(2) 0.20913(12) 0.0393(7) Uani 1 1 d . . .
F18 F 0.8058(2) 0.5777(2) 0.12973(12) 0.0408(7) Uani 1 1 d . . .
F19 F 0.5988(2) 0.4802(2) 0.06993(13) 0.0453(7) Uani 1 1 d . . .
F20 F 0.5419(3) 0.3206(3) 0.02523(12) 0.0463(7) Uani 1 1 d . . .
F21 F 0.4230(2) 0.3644(2) 0.04476(12) 0.0426(7) Uani 1 1 d . . .
F22 F 0.2272(3) -0.0519(3) 0.00720(12) 0.0473(8) Uani 1 1 d . . .
F23 F 0.2693(2) 0.1142(2) 0.00434(12) 0.0472(8) Uani 1 1 d . . .
F24 F 0.1043(2) 0.0010(2) 0.00686(12) 0.0414(7) Uani 1 1 d . . .
F25 F 0.7019(2) 0.2023(2) 0.52785(11) 0.0327(6) Uani 1 1 d . . .
F26 F 0.5504(2) 0.2071(2) 0.53097(11) 0.0319(6) Uani 1 1 d . . .
F27 F 0.6913(2) 0.34949(19) 0.52121(11) 0.0307(6) Uani 1 1 d . . .
F28 F 0.7750(2) 0.7423(2) 0.36165(12) 0.0423(7) Uani 1 1 d . . .
F29 F 0.8142(2) 0.7457(2) 0.28648(13) 0.0426(7) Uani 1 1 d . . .
F30 F 0.6559(2) 0.7323(2) 0.29004(13) 0.0419(7) Uani 1 1 d . . .
F31 F 0.1871(3) 0.3590(2) 0.09743(14) 0.0507(8) Uani 1 1 d . . .
F32 F 0.1258(3) 0.2066(3) 0.04449(13) 0.0475(8) Uani 1 1 d . . .
F33 F 0.0275(2) 0.2232(3) 0.09345(15) 0.0581(9) Uani 1 1 d . . .
F34 F 0.0261(2) -0.2773(2) 0.10946(12) 0.0399(7) Uani 1 1 d . . .
F35 F 0.0588(2) -0.1911(2) 0.04514(12) 0.0423(7) Uani 1 1 d . . .
F36 F -0.0576(2) -0.1837(2) 0.08519(14) 0.0530(9) Uani 1 1 d . . .
F37 F 0.1070(2) -0.2994(2) 0.34701(12) 0.0384(7) Uani 1 1 d . . .
F38 F 0.2477(2) -0.3221(2) 0.34217(12) 0.0370(6) Uani 1 1 d . . .
F39 F 0.1107(2) -0.3668(2) 0.27154(12) 0.0402(7) Uani 1 1 d . . .
F40 F 0.3537(2) 0.5463(2) 0.34730(12) 0.0391(7) Uani 1 1 d . . .
F41 F 0.3787(3) 0.6109(2) 0.27627(13) 0.0461(8) Uani 1 1 d . . .
F42 F 0.5187(2) 0.6641(2) 0.34675(13) 0.0421(7) Uani 1 1 d . . .
F43 F -0.0663(3) 0.1288(3) 0.1644(2) 0.0790(14) Uani 1 1 d . . .
F44 F -0.1048(3) -0.0115(4) 0.19809(15) 0.0725(13) Uani 1 1 d . . .
F45 F -0.1025(2) -0.0185(3) 0.11759(13) 0.0563(10) Uani 1 1 d . . .
F46 F 0.1592(2) 0.0260(2) 0.43942(11) 0.0355(6) Uani 1 1 d . . .
F47 F 0.0960(2) -0.1409(2) 0.40360(13) 0.0394(7) Uani 1 1 d . . .
F48 F 0.01341(19) -0.0524(2) 0.37077(12) 0.0366(6) Uani 1 1 d . . .
C1 C 0.8113(3) 0.2278(3) 0.26253(17) 0.0231(8) Uani 1 1 d . . .
C2 C 0.7691(3) 0.2534(3) 0.21415(18) 0.0251(9) Uani 1 1 d . . .
C3 C 0.6715(3) 0.1755(3) 0.17560(18) 0.0252(9) Uani 1 1 d . . .
C4 C 0.6078(3) 0.0691(3) 0.18608(18) 0.0252(9) Uani 1 1 d . . .
C5 C 0.6572(3) 0.0439(3) 0.23150(18) 0.0236(9) Uani 1 1 d . . .
C6 C 0.7575(3) 0.1207(3) 0.26953(18) 0.0235(8) Uani 1 1 d . . .
C7 C 0.7646(3) 0.0821(3) 0.32307(18) 0.0247(9) Uani 1 1 d . . .
C8 C 0.7737(3) 0.1694(3) 0.36506(17) 0.0238(8) Uani 1 1 d . . .
C9 C 0.8341(3) 0.2758(3) 0.35951(17) 0.0236(8) Uani 1 1 d . . .
C10 C 0.8889(3) 0.3124(3) 0.31363(18) 0.0248(9) Uani 1 1 d . . .
C11 C 0.8796(3) 0.4154(3) 0.30875(18) 0.0255(9) Uani 1 1 d . . .
C12 C 0.8504(3) 0.4449(3) 0.26139(18) 0.0257(9) Uani 1 1 d . . .
C13 C 0.8201(3) 0.3738(3) 0.20746(18) 0.0248(9) Uani 1 1 d . . .
C14 C 0.7313(3) 0.3979(3) 0.17427(18) 0.0260(9) Uani 1 1 d . . .
C15 C 0.6443(3) 0.3236(3) 0.13578(18) 0.0267(9) Uani 1 1 d . . .
C16 C 0.6209(3) 0.2049(3) 0.12546(18) 0.0260(9) Uani 1 1 d . . .
C17 C 0.4944(3) 0.1462(3) 0.11349(17) 0.0263(9) Uani 1 1 d . . .
C18 C 0.4307(3) 0.0392(3) 0.12454(18) 0.0261(9) Uani 1 1 d . . .
C19 C 0.4859(3) 0.0003(3) 0.16181(17) 0.0248(9) Uani 1 1 d . . .
C20 C 0.4201(3) -0.0825(3) 0.18836(18) 0.0249(9) Uani 1 1 d . . .
C21 C 0.4744(3) -0.1018(3) 0.23734(18) 0.0242(9) Uani 1 1 d . . .
C22 C 0.5921(3) -0.0416(3) 0.25663(18) 0.0236(9) Uani 1 1 d . . .
C23 C 0.6492(3) -0.0174(3) 0.31091(18) 0.0243(9) Uani 1 1 d . . .
C24 C 0.5914(3) -0.0461(3) 0.34804(18) 0.0244(9) Uani 1 1 d . . .
C25 C 0.6284(3) 0.0261(3) 0.40276(17) 0.0234(8) Uani 1 1 d . . .
C26 C 0.6984(3) 0.1464(3) 0.39798(17) 0.0230(8) Uani 1 1 d . . .
C27 C 0.6771(3) 0.2282(3) 0.41837(17) 0.0240(9) Uani 1 1 d . . .
C28 C 0.7292(3) 0.3344(3) 0.40672(17) 0.0237(8) Uani 1 1 d . . .
C29 C 0.8146(3) 0.3580(3) 0.38147(17) 0.0229(8) Uani 1 1 d . . .
C30 C 0.8488(3) 0.4450(3) 0.35273(17) 0.0250(9) Uani 1 1 d . . .
C31 C 0.7974(3) 0.5092(3) 0.34917(18) 0.0259(9) Uani 1 1 d . . .
C32 C 0.7756(3) 0.5464(3) 0.30165(18) 0.0261(9) Uani 1 1 d . . .
C33 C 0.7980(3) 0.5119(3) 0.25788(19) 0.0276(9) Uani 1 1 d . . .
C34 C 0.7322(3) 0.5006(3) 0.20077(19) 0.0286(9) Uani 1 1 d . . .
C35 C 0.6120(3) 0.4760(3) 0.19992(19) 0.0274(9) Uani 1 1 d . . .
C36 C 0.5197(3) 0.3979(3) 0.15871(18) 0.0262(9) Uani 1 1 d . . .
C37 C 0.5370(3) 0.3321(3) 0.11507(18) 0.0274(9) Uani 1 1 d . . .
C38 C 0.4498(3) 0.2139(3) 0.10699(18) 0.0277(9) Uani 1 1 d . . .
C39 C 0.3343(3) 0.1807(3) 0.10665(18) 0.0279(9) Uani 1 1 d . . .
C40 C 0.2534(3) 0.0603(3) 0.08817(18) 0.0285(9) Uani 1 1 d . . .
C41 C 0.3133(3) -0.0015(3) 0.11278(18) 0.0274(9) Uani 1 1 d . . .
C42 C 0.2505(3) -0.0793(3) 0.13742(18) 0.0272(9) Uani 1 1 d . . .
C43 C 0.3018(3) -0.1210(3) 0.17552(18) 0.0269(9) Uani 1 1 d . . .
C44 C 0.2442(3) -0.1671(3) 0.21412(18) 0.0260(9) Uani 1 1 d . . .
C45 C 0.2975(3) -0.1782(3) 0.26187(18) 0.0245(9) Uani 1 1 d . . .
C46 C 0.4143(3) -0.1454(3) 0.27553(18) 0.0252(9) Uani 1 1 d . . .
C47 C 0.4739(3) -0.1125(3) 0.33029(19) 0.0260(9) Uani 1 1 d . . .
C48 C 0.4249(3) -0.0820(3) 0.36861(18) 0.0241(8) Uani 1 1 d . . .
C49 C 0.5139(3) 0.0050(3) 0.40822(18) 0.0240(8) Uani 1 1 d . . .
C50 C 0.4950(3) 0.0853(3) 0.42895(17) 0.0238(8) Uani 1 1 d . . .
C51 C 0.5851(3) 0.2039(3) 0.44626(17) 0.0233(8) Uani 1 1 d . . .
C52 C 0.5148(3) 0.2591(3) 0.42485(17) 0.0241(8) Uani 1 1 d . . .
C53 C 0.5565(3) 0.3546(3) 0.40347(17) 0.0235(8) Uani 1 1 d . . .
C54 C 0.6717(3) 0.4019(3) 0.40131(17) 0.0250(9) Uani 1 1 d . . .
C55 C 0.7072(3) 0.4854(3) 0.37404(17) 0.0248(9) Uani 1 1 d . . .
C56 C 0.6326(3) 0.5185(3) 0.34330(19) 0.0273(9) Uani 1 1 d . . .
C57 C 0.6820(3) 0.5751(3) 0.29881(19) 0.0282(9) Uani 1 1 d . . .
C58 C 0.5930(3) 0.5196(3) 0.24531(19) 0.0271(9) Uani 1 1 d . . .
C59 C 0.4829(3) 0.4888(3) 0.24572(19) 0.0277(9) Uani 1 1 d . . .
C60 C 0.3926(3) 0.4157(3) 0.20262(19) 0.0291(9) Uani 1 1 d . . .
C61 C 0.4073(3) 0.3624(3) 0.16005(19) 0.0285(9) Uani 1 1 d . . .
C62 C 0.3116(3) 0.2531(3) 0.13050(19) 0.0288(9) Uani 1 1 d . . .
C63 C 0.1935(3) 0.2159(3) 0.13662(19) 0.0302(10) Uani 1 1 d . . .
C64 C 0.1314(3) 0.0934(4) 0.13759(19) 0.0300(10) Uani 1 1 d . . .
C65 C 0.1587(3) 0.0231(3) 0.11575(18) 0.0280(9) Uani 1 1 d . . .
C66 C 0.1360(3) -0.0853(3) 0.13306(19) 0.0292(10) Uani 1 1 d . . .
C67 C 0.1142(3) -0.0893(3) 0.18751(18) 0.0283(9) Uani 1 1 d . . .
C68 C 0.1518(3) -0.1469(3) 0.22003(19) 0.0265(9) Uani 1 1 d . . .
C69 C 0.1541(3) -0.1421(3) 0.27434(18) 0.0261(9) Uani 1 1 d . . .
C70 C 0.2339(3) -0.1794(3) 0.30404(19) 0.0272(9) Uani 1 1 d . . .
C71 C 0.3155(3) -0.0964(3) 0.35435(18) 0.0255(9) Uani 1 1 d . . .
C72 C 0.2964(3) -0.0149(3) 0.37738(18) 0.0259(9) Uani 1 1 d . . .
C73 C 0.3876(3) 0.0769(3) 0.41178(17) 0.0249(9) Uani 1 1 d . . .
C74 C 0.4021(3) 0.1866(3) 0.41134(18) 0.0256(9) Uani 1 1 d . . .
C75 C 0.3207(3) 0.2048(3) 0.37640(18) 0.0259(9) Uani 1 1 d . . .
C76 C 0.3575(3) 0.3017(3) 0.35541(18) 0.0274(9) Uani 1 1 d . . .
C77 C 0.4783(3) 0.3806(3) 0.37005(17) 0.0252(9) Uani 1 1 d . . .
C78 C 0.5203(3) 0.4652(3) 0.34057(18) 0.0259(9) Uani 1 1 d . . .
C79 C 0.4423(3) 0.4821(3) 0.29673(19) 0.0284(9) Uani 1 1 d . . .
C80 C 0.3272(3) 0.3827(3) 0.27658(19) 0.0287(10) Uani 1 1 d . . .
C81 C 0.2937(3) 0.3599(3) 0.22133(19) 0.0292(10) Uani 1 1 d . . .
C82 C 0.2031(3) 0.2615(3) 0.19296(19) 0.0290(9) Uani 1 1 d . . .
C83 C 0.1471(3) 0.1848(3) 0.22021(19) 0.0286(9) Uani 1 1 d . . .
C84 C 0.0751(3) 0.0722(4) 0.18327(19) 0.0311(10) Uani 1 1 d . . .
C85 C 0.0876(3) -0.0140(3) 0.21128(18) 0.0268(9) Uani 1 1 d . . .
C86 C 0.1036(3) -0.0002(3) 0.26626(19) 0.0275(9) Uani 1 1 d . . .
C87 C 0.1315(3) -0.0665(3) 0.29755(18) 0.0268(9) Uani 1 1 d . . .
C88 C 0.1899(3) -0.0067(3) 0.35593(18) 0.0271(9) Uani 1 1 d . . .
C89 C 0.2166(3) 0.1099(3) 0.34891(18) 0.0264(9) Uani 1 1 d . . .
C90 C 0.1548(3) 0.1073(3) 0.29996(18) 0.0278(9) Uani 1 1 d . . .
C91 C 0.1863(3) 0.2016(3) 0.27658(18) 0.0266(9) Uani 1 1 d . . .
C92 C 0.2838(3) 0.3015(3) 0.30596(18) 0.0267(9) Uani 1 1 d . . .
C93 C 0.8554(3) 0.0451(3) 0.33883(19) 0.0275(9) Uani 1 1 d . . .
C94 C 1.0147(3) 0.3377(3) 0.32677(19) 0.0259(9) Uani 1 1 d . . .
C95 C 0.9201(3) 0.4056(4) 0.1836(2) 0.0321(10) Uani 1 1 d . . .
C96 C 0.6566(3) 0.1714(4) 0.07699(19) 0.0301(10) Uani 1 1 d . . .
C97 C 0.6919(3) -0.0062(3) 0.44799(19) 0.0267(9) Uani 1 1 d . . .
C98 C 0.7944(4) 0.6034(3) 0.1772(2) 0.0315(10) Uani 1 1 d . . .
C99 C 0.5259(4) 0.3754(4) 0.0632(2) 0.0327(10) Uani 1 1 d . . .
C100 C 0.2121(4) 0.0305(4) 0.0256(2) 0.0339(10) Uani 1 1 d . . .
C101 C 0.6328(3) 0.2404(3) 0.50718(19) 0.0275(9) Uani 1 1 d . . .
C102 C 0.7317(4) 0.7012(3) 0.3093(2) 0.0333(10) Uani 1 1 d . . .
C103 C 0.1318(4) 0.2509(4) 0.0925(2) 0.0390(12) Uani 1 1 d . . .
C104 C 0.0396(3) -0.1852(4) 0.0922(2) 0.0323(10) Uani 1 1 d . . .
C105 C 0.1740(3) -0.2936(3) 0.3162(2) 0.0305(10) Uani 1 1 d . . .
C106 C 0.4246(4) 0.5784(4) 0.3168(2) 0.0348(11) Uani 1 1 d . . .
C107 C -0.0519(3) 0.0416(4) 0.16538(19) 0.0323(10) Uani 1 1 d . . .
C108 C 0.1131(3) -0.0450(3) 0.39293(19) 0.0300(10) Uani 1 1 d . . .
C109 C 0.5063(5) 0.7686(5) 0.1137(3) 0.0490(13) Uiso 1 1 d . . .
C110 C 0.4677(10) 0.6930(9) 0.1521(4) 0.046(2) Uiso 0.645(13) 1 d . . P
C111 C 0.3519(9) 0.6325(7) 0.1465(4) 0.041(2) Uiso 0.645(13) 1 d . . P
C112 C 0.2750(8) 0.6454(7) 0.1069(4) 0.039(2) Uiso 0.645(13) 1 d . . P
C113 C 0.3145(8) 0.7192(8) 0.0727(5) 0.042(2) Uiso 0.645(13) 1 d . . P
C114 C 0.4072(10) 0.7689(8) 0.0767(4) 0.040(2) Uiso 0.645(13) 1 d . . P
C115 C 0.6315(9) 0.8256(9) 0.1213(5) 0.057(3) Uiso 0.645(13) 1 d . . P
C116 C 0.1491(10) 0.5780(10) 0.1025(5) 0.070(3) Uiso 0.645(13) 1 d . . P
C09 C 0.4425(15) 0.7814(12) 0.0809(6) 0.029(3) Uiso 0.355(13) 1 d . . P
C010 C 0.5059(15) 0.7284(15) 0.1453(7) 0.042(4) Uiso 0.355(13) 1 d . . P
C011 C 0.4082(16) 0.6604(13) 0.1608(6) 0.035(3) Uiso 0.355(13) 1 d . . P
C012 C 0.3055(14) 0.6474(12) 0.1323(7) 0.038(4) Uiso 0.355(13) 1 d . . P
C013 C 0.3019(14) 0.7010(15) 0.0900(8) 0.040(4) Uiso 0.355(13) 1 d . . P
C015 C 0.6140(17) 0.8493(17) 0.0930(10) 0.063(5) Uiso 0.355(13) 1 d . . P
C016 C 0.1960(19) 0.5809(19) 0.1479(10) 0.075(7) Uiso 0.355(13) 1 d . . P
C117 C 0.4004(5) 1.4058(4) 0.4989(2) 0.0426(12) Uani 1 1 d . . .
C118 C 0.3969(5) 1.4815(4) 0.4685(2) 0.0456(13) Uani 1 1 d . . .
H118 H 0.3267 1.4703 0.4469 0.055 Uiso 1 1 calc R U .
C119 C 0.5042(5) 1.4257(4) 0.5306(2) 0.0451(13) Uani 1 1 d . . .
H119 H 0.5082 1.3751 0.5521 0.054 Uiso 1 1 calc R U .
C120 C 0.2948(5) 1.3048(5) 0.4992(3) 0.0560(16) Uani 1 1 d . . .
H12A H 0.2326 1.2935 0.4688 0.084 Uiso 1 1 calc R U .
H12B H 0.2760 1.3140 0.5326 0.084 Uiso 1 1 calc R U .
H12C H 0.3074 1.2416 0.4965 0.084 Uiso 1 1 calc R U .
C121 C 0.9854(4) 1.5913(4) 0.4912(2) 0.0431(13) Uani 1 1 d . . .
C122 C 0.9269(4) 1.5198(4) 0.5214(2) 0.0425(13) Uani 1 1 d . . .
H122 H 0.8757 1.5322 0.5359 0.051 Uiso 1 1 calc R U .
C123 C 0.9424(4) 1.4312(4) 0.5306(2) 0.0442(13) Uani 1 1 d . . .
H123 H 0.9031 1.3849 0.5521 0.053 Uiso 1 1 calc R U .
C124 C 0.9704(5) 1.6881(5) 0.4821(3) 0.0584(17) Uani 1 1 d . . .
H12D H 0.9091 1.6681 0.4495 0.088 Uiso 1 1 calc R U .
H12E H 1.0402 1.7464 0.4782 0.088 Uiso 1 1 calc R U .
H12F H 0.9519 1.7133 0.5126 0.088 Uiso 1 1 calc R U .
C125 C 0.0891(13) 0.4784(13) -0.0039(7) 0.041(4) Uiso 0.327(11) 1 d . . P
C126 C 0.0074(16) 0.4136(16) 0.0214(8) 0.054(5) Uiso 0.327(11) 1 d . . P
H126 H 0.0102 0.3543 0.0357 0.065 Uiso 0.327(11) 1 calc R U P
C127 C -0.0760(15) 0.4400(15) 0.0245(7) 0.048(4) Uiso 0.327(11) 1 d . . P
H127 H -0.1286 0.3978 0.0424 0.058 Uiso 0.327(11) 1 calc R U P
C128 C 0.1859(17) 0.4595(17) -0.0052(8) 0.058(5) Uiso 0.327(11) 1 d . . P
H12G H 0.2102 0.4814 -0.0369 0.087 Uiso 0.327(11) 1 calc R U P
H12H H 0.1630 0.3821 -0.0066 0.087 Uiso 0.327(11) 1 calc R U P
H12I H 0.2483 0.5025 0.0270 0.087 Uiso 0.327(11) 1 calc R U P

loop_
_atom_site_aniso_label
_atom_site_aniso_U_11
_atom_site_aniso_U_22
_atom_site_aniso_U_33
_atom_site_aniso_U_23
_atom_site_aniso_U_13
_atom_site_aniso_U_12
F1 0.073(2) 0.087(2) 0.0465(18) 0.0058(18) 0.0208(16) 0.070(2)
F2 0.0302(14) 0.0420(15) 0.064(2) 0.0228(15) 0.0231(13) 0.0230(12)
F3 0.0164(12) 0.0266(13) 0.111(3) 0.0063(16) 0.0017(14) 0.0110(11)
F4 0.0157(11) 0.0280(13) 0.073(2) 0.0130(14) 0.0151(12) 0.0041(10)
F5 0.0174(11) 0.0400(14) 0.0430(16) 0.0041(13) 0.0063(10) 0.0111(11)
F6 0.0228(12) 0.0412(15) 0.0553(18) -0.0091(13) 0.0110(11) 0.0169(11)
F7 0.0282(13) 0.0263(12) 0.0568(19) 0.0054(13) 0.0201(12) 0.0055(11)
F8 0.0291(14) 0.0413(15) 0.0450(17) -0.0099(13) 0.0160(12) 0.0070(12)
F9 0.0247(13) 0.0485(16) 0.0552(18) 0.0144(14) 0.0183(12) 0.0194(12)
F10 0.0294(14) 0.0456(16) 0.0511(18) -0.0194(14) 0.0139(12) 0.0052(12)
F11 0.0482(17) 0.0412(15) 0.0462(18) 0.0063(14) 0.0261(14) 0.0199(14)
F12 0.0423(16) 0.0573(18) 0.0439(17) 0.0042(14) 0.0182(13) 0.0346(14)
F13 0.0393(15) 0.0528(17) 0.0390(16) 0.0074(14) 0.0164(12) 0.0309(14)
F14 0.0385(15) 0.0237(12) 0.0537(18) 0.0037(12) 0.0086(12) 0.0173(11)
F15 0.0163(11) 0.0393(14) 0.0552(18) 0.0139(14) 0.0087(11) 0.0095(11)
F16 0.0365(15) 0.0314(14) 0.072(2) 0.0149(14) 0.0214(14) 0.0192(12)
F17 0.0266(13) 0.0250(12) 0.0516(18) 0.0018(12) 0.0062(12) 0.0031(10)
F18 0.0349(14) 0.0347(14) 0.0434(17) 0.0048(13) 0.0145(12) 0.0076(12)
F19 0.0360(15) 0.0321(14) 0.0543(19) 0.0082(14) 0.0085(13) 0.0070(12)
F20 0.0577(19) 0.0505(17) 0.0419(17) 0.0064(15) 0.0202(14) 0.0327(15)
F21 0.0284(14) 0.0458(16) 0.0501(18) 0.0095(14) 0.0063(12) 0.0168(12)
F22 0.0474(17) 0.0490(17) 0.0436(17) -0.0135(14) 0.0034(13) 0.0290(14)
F23 0.0363(15) 0.0426(16) 0.0415(17) -0.0004(14) 0.0102(12) 0.0029(13)
F24 0.0238(13) 0.0485(16) 0.0419(16) -0.0034(14) 0.0021(11) 0.0140(12)
F25 0.0266(12) 0.0336(13) 0.0395(15) 0.0008(12) 0.0065(10) 0.0179(11)
F26 0.0238(12) 0.0306(12) 0.0394(15) 0.0003(11) 0.0154(10) 0.0094(10)
F27 0.0249(12) 0.0221(11) 0.0386(15) -0.0042(11) 0.0094(10) 0.0071(10)
F28 0.0478(16) 0.0183(12) 0.0463(17) -0.0069(12) 0.0033(13) 0.0103(11)
F29 0.0353(14) 0.0203(12) 0.069(2) 0.0040(13) 0.0207(14) 0.0085(11)
F30 0.0383(15) 0.0247(12) 0.065(2) 0.0015(13) 0.0085(13) 0.0206(12)
F31 0.0470(17) 0.0323(14) 0.065(2) 0.0000(15) -0.0027(15) 0.0219(13)
F32 0.0448(17) 0.0483(17) 0.0451(18) -0.0037(15) -0.0009(13) 0.0265(14)
F33 0.0281(15) 0.069(2) 0.082(3) 0.0088(19) 0.0065(15) 0.0329(15)
F34 0.0333(14) 0.0234(12) 0.0472(17) -0.0063(12) 0.0083(12) 0.0036(11)
F35 0.0351(15) 0.0328(14) 0.0395(16) -0.0071(13) 0.0042(12) 0.0048(12)
F36 0.0164(12) 0.0411(16) 0.081(2) -0.0188(16) -0.0025(13) 0.0079(11)
F37 0.0279(13) 0.0300(13) 0.0609(19) 0.0078(13) 0.0254(12) 0.0112(11)
F38 0.0257(13) 0.0236(12) 0.0615(19) 0.0071(12) 0.0132(12) 0.0115(10)
F39 0.0315(14) 0.0204(12) 0.0508(18) -0.0053(12) 0.0093(12) 0.0003(10)
F40 0.0372(14) 0.0342(14) 0.0543(18) -0.0026(13) 0.0171(12) 0.0239(12)
F41 0.0607(19) 0.0418(16) 0.0536(19) 0.0033(14) 0.0110(15) 0.0424(15)
F42 0.0378(15) 0.0226(12) 0.0618(19) -0.0095(13) 0.0092(13) 0.0159(11)
F43 0.0263(15) 0.0489(19) 0.153(4) -0.004(2) 0.0001(19) 0.0253(15)
F44 0.0331(17) 0.146(4) 0.061(2) 0.048(3) 0.0281(15) 0.051(2)
F45 0.0215(13) 0.079(2) 0.0516(19) -0.0217(17) -0.0012(12) 0.0205(15)
F46 0.0251(12) 0.0395(14) 0.0417(15) -0.0009(12) 0.0138(11) 0.0145(11)
F47 0.0339(14) 0.0342(14) 0.062(2) 0.0131(14) 0.0273(13) 0.0198(12)
F48 0.0154(11) 0.0439(15) 0.0500(17) 0.0041(13) 0.0128(10) 0.0128(11)
C1 0.0139(16) 0.0183(17) 0.037(2) -0.0009(17) 0.0099(15) 0.0072(14)
C2 0.0194(18) 0.0209(18) 0.035(2) 0.0000(17) 0.0116(16) 0.0089(15)
C3 0.0198(18) 0.0241(18) 0.035(2) -0.0019(18) 0.0115(16) 0.0123(15)
C4 0.0202(18) 0.0205(17) 0.036(2) -0.0030(17) 0.0113(16) 0.0101(15)
C5 0.0166(17) 0.0167(16) 0.039(2) -0.0032(17) 0.0122(15) 0.0083(14)
C6 0.0157(17) 0.0188(17) 0.039(2) 0.0004(17) 0.0118(15) 0.0094(14)
C7 0.0137(17) 0.0219(18) 0.039(2) -0.0020(18) 0.0095(15) 0.0091(15)
C8 0.0139(16) 0.0190(17) 0.035(2) -0.0015(17) 0.0071(15) 0.0058(14)
C9 0.0117(16) 0.0192(17) 0.036(2) -0.0023(17) 0.0059(14) 0.0054(14)
C10 0.0138(17) 0.0207(17) 0.037(2) -0.0017(17) 0.0085(15) 0.0063(14)
C11 0.0123(16) 0.0188(17) 0.038(2) -0.0022(17) 0.0067(15) 0.0024(14)
C12 0.0139(17) 0.0174(17) 0.039(2) -0.0028(17) 0.0089(15) 0.0028(14)
C13 0.0159(17) 0.0196(17) 0.034(2) 0.0005(17) 0.0085(15) 0.0050(14)
C14 0.0200(18) 0.0193(17) 0.037(2) 0.0026(18) 0.0115(16) 0.0069(15)
C15 0.0189(18) 0.0237(19) 0.035(2) 0.0019(18) 0.0108(16) 0.0071(15)
C16 0.0190(18) 0.0226(18) 0.033(2) -0.0019(17) 0.0084(15) 0.0077(15)
C17 0.0220(19) 0.0225(18) 0.031(2) -0.0046(17) 0.0074(15) 0.0091(16)
C18 0.0163(18) 0.0195(17) 0.037(2) -0.0064(17) 0.0096(15) 0.0048(14)
C19 0.0169(17) 0.0192(17) 0.035(2) -0.0064(17) 0.0090(15) 0.0070(14)
C20 0.0188(18) 0.0135(16) 0.039(2) -0.0064(17) 0.0108(16) 0.0057(14)
C21 0.0181(18) 0.0145(16) 0.039(2) -0.0052(16) 0.0097(15) 0.0074(14)
C22 0.0182(18) 0.0140(16) 0.039(2) -0.0026(16) 0.0120(15) 0.0076(14)
C23 0.0188(18) 0.0159(16) 0.042(2) -0.0010(17) 0.0106(16) 0.0111(14)
C24 0.0224(19) 0.0168(16) 0.037(2) -0.0001(17) 0.0081(16) 0.0128(15)
C25 0.0150(17) 0.0189(17) 0.037(2) 0.0006(17) 0.0110(15) 0.0077(14)
C26 0.0126(16) 0.0199(17) 0.035(2) -0.0018(17) 0.0067(14) 0.0075(14)
C27 0.0113(16) 0.0231(18) 0.032(2) -0.0041(17) 0.0053(14) 0.0056(14)
C28 0.0166(17) 0.0191(17) 0.032(2) -0.0049(17) 0.0066(15) 0.0075(14)
C29 0.0112(16) 0.0166(16) 0.034(2) -0.0038(16) 0.0049(14) 0.0026(13)
C30 0.0132(16) 0.0179(17) 0.034(2) -0.0056(17) 0.0042(14) 0.0023(14)
C31 0.0166(17) 0.0160(16) 0.037(2) -0.0065(17) 0.0052(15) 0.0039(14)
C32 0.0163(17) 0.0141(16) 0.040(3) -0.0031(17) 0.0064(15) 0.0023(14)
C33 0.0169(18) 0.0183(17) 0.040(3) -0.0014(18) 0.0072(16) 0.0037(15)
C34 0.0215(19) 0.0193(18) 0.040(3) -0.0013(18) 0.0090(17) 0.0065(15)
C35 0.024(2) 0.0193(17) 0.040(3) 0.0046(18) 0.0093(17) 0.0113(16)
C36 0.0214(19) 0.0199(17) 0.039(2) 0.0027(18) 0.0095(16) 0.0109(15)
C37 0.0208(19) 0.0228(18) 0.038(2) -0.0013(18) 0.0077(16) 0.0108(16)
C38 0.0203(19) 0.0256(19) 0.033(2) -0.0029(18) 0.0070(16) 0.0089(16)
C39 0.0178(18) 0.028(2) 0.034(2) -0.0027(18) 0.0044(15) 0.0098(16)
C40 0.0174(18) 0.0256(19) 0.037(2) -0.0043(19) 0.0057(16) 0.0080(16)
C41 0.0205(19) 0.0229(18) 0.033(2) -0.0078(18) 0.0052(15) 0.0089(16)
C42 0.0148(17) 0.0220(18) 0.037(2) -0.0091(18) 0.0057(15) 0.0048(15)
C43 0.0171(18) 0.0166(17) 0.040(2) -0.0087(17) 0.0085(16) 0.0040(14)
C44 0.0160(17) 0.0142(16) 0.042(3) -0.0049(17) 0.0090(16) 0.0035(14)
C45 0.0163(17) 0.0132(16) 0.040(2) -0.0019(17) 0.0111(16) 0.0033(14)
C46 0.0183(18) 0.0143(16) 0.041(2) -0.0037(17) 0.0100(16) 0.0068(14)
C47 0.0201(18) 0.0154(16) 0.044(3) 0.0003(17) 0.0131(16) 0.0084(15)
C48 0.0159(17) 0.0169(17) 0.039(2) 0.0022(17) 0.0111(15) 0.0063(14)
C49 0.0172(17) 0.0197(17) 0.036(2) 0.0029(17) 0.0110(15) 0.0079(15)
C50 0.0151(17) 0.0224(18) 0.033(2) -0.0002(17) 0.0095(15) 0.0082(15)
C51 0.0164(17) 0.0191(17) 0.035(2) -0.0003(17) 0.0097(15) 0.0085(14)
C52 0.0191(18) 0.0211(17) 0.033(2) -0.0036(17) 0.0091(15) 0.0104(15)
C53 0.0194(18) 0.0151(16) 0.034(2) -0.0063(16) 0.0073(15) 0.0079(14)
C54 0.0192(18) 0.0178(17) 0.033(2) -0.0075(17) 0.0045(15) 0.0077(15)
C55 0.0168(17) 0.0152(16) 0.036(2) -0.0065(17) 0.0062(15) 0.0041(14)
C56 0.0222(19) 0.0146(16) 0.043(3) -0.0071(17) 0.0077(16) 0.0096(15)
C57 0.0234(19) 0.0174(17) 0.040(3) -0.0033(18) 0.0071(17) 0.0087(15)
C58 0.0219(19) 0.0163(17) 0.041(3) -0.0017(17) 0.0076(16) 0.0093(15)
C59 0.025(2) 0.0193(17) 0.040(3) 0.0009(18) 0.0084(17) 0.0128(16)
C60 0.0236(19) 0.0207(18) 0.044(3) 0.0012(19) 0.0079(17) 0.0132(16)
C61 0.0221(19) 0.0245(19) 0.039(2) -0.0001(19) 0.0055(16) 0.0131(16)
C62 0.0215(19) 0.025(2) 0.036(2) -0.0004(19) 0.0039(16) 0.0113(16)
C63 0.0197(19) 0.0248(19) 0.043(3) -0.0024(19) 0.0075(17) 0.0098(16)
C64 0.0163(18) 0.028(2) 0.040(3) -0.0030(19) 0.0040(16) 0.0096(16)
C65 0.0136(17) 0.0255(19) 0.038(2) -0.0053(18) 0.0036(15) 0.0067(15)
C66 0.0154(18) 0.0234(19) 0.041(3) -0.0054(19) 0.0051(16) 0.0060(15)
C67 0.0126(17) 0.0226(18) 0.040(2) -0.0057(18) 0.0049(15) 0.0035(15)
C68 0.0139(17) 0.0159(16) 0.044(3) -0.0048(17) 0.0082(16) 0.0038(14)
C69 0.0131(17) 0.0195(17) 0.041(2) -0.0007(18) 0.0091(15) 0.0038(14)
C70 0.0153(17) 0.0210(18) 0.042(3) -0.0010(18) 0.0118(16) 0.0056(15)
C71 0.0177(18) 0.0178(17) 0.039(2) 0.0032(17) 0.0128(16) 0.0056(14)
C72 0.0163(17) 0.0253(19) 0.038(2) 0.0012(18) 0.0126(16) 0.0095(15)
C73 0.0195(18) 0.0227(18) 0.035(2) -0.0002(17) 0.0132(16) 0.0106(15)
C74 0.0205(18) 0.0235(18) 0.034(2) -0.0026(18) 0.0114(16) 0.0113(15)
C75 0.0202(18) 0.0224(18) 0.036(2) -0.0036(18) 0.0108(16) 0.0112(15)
C76 0.0234(19) 0.0249(19) 0.038(2) -0.0043(18) 0.0102(16) 0.0158(16)
C77 0.0226(19) 0.0211(18) 0.034(2) -0.0051(17) 0.0086(16) 0.0138(15)
C78 0.0213(18) 0.0182(17) 0.038(2) -0.0055(17) 0.0068(16) 0.0111(15)
C79 0.0232(19) 0.0226(19) 0.041(3) -0.0027(18) 0.0072(17) 0.0146(16)
C80 0.0196(18) 0.0265(19) 0.044(3) -0.0028(19) 0.0090(17) 0.0156(16)
C81 0.0193(18) 0.028(2) 0.043(3) -0.0022(19) 0.0062(16) 0.0164(16)
C82 0.0186(18) 0.029(2) 0.042(3) -0.0022(19) 0.0070(16) 0.0156(16)
C83 0.0172(18) 0.028(2) 0.041(3) -0.0044(19) 0.0048(16) 0.0139(16)
C84 0.0164(18) 0.031(2) 0.042(3) -0.006(2) 0.0056(16) 0.0111(16)
C85 0.0123(16) 0.0242(18) 0.040(2) -0.0020(18) 0.0060(15) 0.0073(15)
C86 0.0132(17) 0.0252(19) 0.043(3) -0.0026(19) 0.0092(16) 0.0092(15)
C87 0.0120(16) 0.0245(19) 0.040(2) -0.0017(18) 0.0090(15) 0.0062(15)
C88 0.0153(17) 0.0257(19) 0.038(2) -0.0029(18) 0.0086(15) 0.0092(15)
C89 0.0171(18) 0.028(2) 0.038(2) -0.0005(18) 0.0112(16) 0.0133(16)
C90 0.0154(17) 0.027(2) 0.041(2) -0.0032(19) 0.0106(16) 0.0110(15)
C91 0.0162(17) 0.0248(19) 0.041(2) -0.0029(18) 0.0078(16) 0.0131(15)
C92 0.0188(18) 0.0234(18) 0.041(2) -0.0033(18) 0.0097(16) 0.0134(16)
C93 0.0200(18) 0.0255(19) 0.039(2) 0.0009(19) 0.0112(16) 0.0119(16)
C94 0.0155(17) 0.0173(17) 0.040(3) 0.0014(17) 0.0108(16) 0.0035(14)
C95 0.0210(19) 0.027(2) 0.041(3) -0.003(2) 0.0097(17) 0.0058(16)
C96 0.0203(19) 0.028(2) 0.038(3) -0.0014(19) 0.0102(17) 0.0089(16)
C97 0.0175(18) 0.0200(18) 0.042(3) 0.0004(18) 0.0114(16) 0.0077(15)
C98 0.024(2) 0.0223(19) 0.044(3) 0.004(2) 0.0097(18) 0.0077(16)
C99 0.024(2) 0.028(2) 0.038(3) 0.000(2) 0.0057(17) 0.0081(17)
C100 0.023(2) 0.031(2) 0.042(3) -0.004(2) 0.0059(18) 0.0109(18)
C101 0.0222(19) 0.0222(18) 0.039(2) -0.0013(18) 0.0106(16) 0.0117(16)
C102 0.028(2) 0.0201(19) 0.048(3) -0.004(2) 0.0077(19) 0.0103(17)
C103 0.023(2) 0.033(2) 0.053(3) -0.006(2) 0.0014(19) 0.0124(18)
C104 0.0182(19) 0.027(2) 0.043(3) -0.005(2) 0.0042(17) 0.0071(16)
C105 0.0192(19) 0.0215(19) 0.046(3) -0.0019(19) 0.0104(17) 0.0062(16)
C106 0.031(2) 0.029(2) 0.048(3) -0.002(2) 0.0084(19) 0.0200(19)
C107 0.0178(19) 0.037(2) 0.040(3) -0.002(2) 0.0064(17) 0.0138(17)
C108 0.0166(18) 0.029(2) 0.045(3) -0.002(2) 0.0110(17) 0.0122(16)
C117 0.047(3) 0.035(2) 0.052(3) -0.004(2) 0.020(2) 0.024(2)
C118 0.049(3) 0.045(3) 0.051(3) -0.005(3) 0.015(2) 0.031(3)
C119 0.062(3) 0.040(3) 0.046(3) 0.002(2) 0.020(3) 0.034(3)
C120 0.059(4) 0.048(3) 0.067(4) 0.001(3) 0.028(3) 0.028(3)
C121 0.023(2) 0.037(2) 0.051(3) -0.008(2) 0.002(2) 0.0049(19)
C122 0.024(2) 0.041(3) 0.046(3) -0.008(2) 0.0069(19) 0.006(2)
C123 0.024(2) 0.041(3) 0.044(3) -0.004(2) 0.0040(19) 0.000(2)
C124 0.039(3) 0.040(3) 0.075(4) 0.000(3) 0.002(3) 0.009(2)

loop_
_atom_type_symbol
_atom_type_description
_atom_type_scat_dispersion_real
_atom_type_scat_dispersion_imag
_atom_type_scat_source
C C 0.0033 0.0016 'International Tables Vol C Tables 4.2.6.8 and 6.1.1.4'
F F 0.0171 0.0103 'International Tables Vol C Tables 4.2.6.8 and 6.1.1.4'
H H 0.0000 0.0000 'International Tables Vol C Tables 4.2.6.8 and 6.1.1.4'

loop_
_geom_angle_atom_site_label_1
_geom_angle_atom_site_label_2
_geom_angle_atom_site_label_3
_geom_angle
_geom_angle_site_symmetry_1
_geom_angle_site_symmetry_3
C6 C1 C2 118.3(4) . .
C6 C1 C10 115.4(4) . .
C2 C1 C10 124.0(4) . .
C3 C2 C1 121.4(4) . .
C3 C2 C13 118.6(4) . .
C1 C2 C13 119.3(3) . .
C2 C3 C4 120.1(4) . .
C2 C3 C16 121.5(4) . .
C4 C3 C16 117.9(3) . .
C5 C4 C3 116.5(4) . .
C5 C4 C19 117.5(4) . .
C3 C4 C19 123.6(4) . .
C4 C5 C6 123.2(4) . .
C4 C5 C22 122.2(3) . .
C6 C5 C22 109.4(4) . .
C1 C6 C5 119.8(4) . .
C1 C6 C7 126.2(4) . .
C5 C6 C7 109.5(3) . .
C23 C7 C8 109.3(3) . .
C23 C7 C6 101.0(3) . .
C8 C7 C6 107.9(3) . .
C23 C7 C93 108.4(3) . .
C8 C7 C93 115.0(3) . .
C6 C7 C93 114.3(3) . .
C9 C8 C26 118.3(3) . .
C9 C8 C7 116.1(4) . .
C26 C8 C7 122.9(3) . .
C8 C9 C29 120.7(4) . .
C8 C9 C10 125.5(3) . .
C29 C9 C10 109.4(4) . .
C11 C10 C1 107.9(3) . .
C11 C10 C9 100.8(3) . .
C1 C10 C9 107.6(3) . .
C11 C10 C94 110.9(3) . .
C1 C10 C94 114.6(3) . .
C9 C10 C94 114.1(4) . .
C12 C11 C30 119.0(4) . .
C12 C11 C10 124.6(4) . .
C30 C11 C10 109.6(4) . .
C11 C12 C33 120.3(4) . .
C11 C12 C13 122.3(4) . .
C33 C12 C13 111.6(4) . .
C12 C13 C14 100.5(3) . .
C12 C13 C95 113.4(3) . .
C14 C13 C95 111.0(4) . .
C12 C13 C2 108.3(4) . .
C14 C13 C2 111.8(3) . .
C95 C13 C2 111.4(3) . .
C15 C14 C13 122.1(4) . .
C15 C14 C34 122.1(4) . .
C13 C14 C34 113.2(3) . .
C14 C15 C37 122.3(4) . .
C14 C15 C16 121.5(4) . .
C37 C15 C16 111.5(3) . .
C17 C16 C3 109.0(4) . .
C17 C16 C15 100.1(3) . .
C3 C16 C15 111.4(3) . .
C17 C16 C96 110.0(3) . .
C3 C16 C96 110.0(3) . .
C15 C16 C96 115.7(4) . .
C38 C17 C18 120.7(4) . .
C38 C17 C16 112.6(4) . .
C18 C17 C16 123.8(4) . .
C19 C18 C41 120.8(4) . .
C19 C18 C17 118.9(3) . .
C41 C18 C17 116.1(4) . .
C18 C19 C20 118.6(3) . .
C18 C19 C4 117.8(4) . .
C20 C19 C4 120.0(4) . .
C43 C20 C21 118.3(4) . .
C43 C20 C19 118.7(4) . .
C21 C20 C19 120.3(3) . .
C22 C21 C46 116.9(4) . .
C22 C21 C20 117.9(4) . .
C46 C21 C20 120.9(3) . .
C23 C22 C21 122.4(4) . .
C23 C22 C5 108.7(3) . .
C21 C22 C5 121.6(4) . .
C24 C23 C22 120.7(4) . .
C24 C23 C7 122.6(4) . .
C22 C23 C7 110.6(4) . .
C23 C24 C47 118.6(4) . .
C23 C24 C25 123.3(3) . .
C47 C24 C25 111.6(3) . .
C49 C25 C24 99.6(3) . .
C49 C25 C97 112.4(3) . .
C24 C25 C97 113.5(3) . .
C49 C25 C26 110.2(3) . .
C24 C25 C26 108.2(3) . .
C97 C25 C26 112.2(3) . .
C27 C26 C8 120.2(4) . .
C27 C26 C25 121.2(3) . .
C8 C26 C25 118.0(3) . .
C26 C27 C28 120.7(4) . .
C26 C27 C51 122.2(4) . .
C28 C27 C51 116.4(3) . .
C29 C28 C27 117.0(3) . .
C29 C28 C54 117.4(4) . .
C27 C28 C54 121.7(3) . .
C28 C29 C9 121.8(4) . .
C28 C29 C30 122.5(4) . .
C9 C29 C30 109.0(4) . .
C31 C30 C11 120.4(4) . .
C31 C30 C29 119.8(4) . .
C11 C30 C29 109.8(3) . .
C30 C31 C32 120.2(4) . .
C30 C31 C55 118.9(4) . .
C32 C31 C55 110.2(4) . .
C33 C32 C31 119.6(4) . .
C33 C32 C57 123.8(4) . .
C31 C32 C57 110.2(4) . .
C32 C33 C12 120.1(4) . .
C32 C33 C34 123.1(4) . .
C12 C33 C34 112.4(4) . .
C33 C34 C35 108.9(4) . .
C33 C34 C14 99.2(3) . .
C35 C34 C14 110.3(3) . .
C33 C34 C98 111.2(3) . .
C35 C34 C98 113.0(4) . .
C14 C34 C98 113.3(4) . .
C36 C35 C58 119.3(4) . .
C36 C35 C34 120.3(4) . .
C58 C35 C34 119.7(4) . .
C35 C36 C61 122.0(4) . .
C35 C36 C37 120.4(3) . .
C61 C36 C37 116.6(3) . .
C38 C37 C99 111.1(4) . .
C38 C37 C15 99.9(3) . .
C99 C37 C15 116.0(4) . .
C38 C37 C36 107.9(3) . .
C99 C37 C36 110.1(4) . .
C15 C37 C36 111.2(3) . .
C17 C38 C39 122.2(4) . .
C17 C38 C37 113.5(4) . .
C39 C38 C37 122.4(4) . .
C62 C39 C38 118.7(4) . .
C62 C39 C40 124.8(4) . .
C38 C39 C40 115.5(3) . .
C39 C40 C41 107.8(3) . .
C39 C40 C65 111.4(3) . .
C41 C40 C65 99.1(4) . .
C39 C40 C100 110.2(4) . .
C41 C40 C100 112.9(3) . .
C65 C40 C100 114.8(3) . .
C42 C41 C18 121.1(4) . .
C42 C41 C40 112.5(4) . .
C18 C41 C40 123.3(4) . .
C41 C42 C43 120.5(4) . .
C41 C42 C66 112.1(4) . .
C43 C42 C66 124.5(4) . .
C42 C43 C20 120.2(4) . .
C42 C43 C44 116.9(4) . .
C20 C43 C44 118.6(4) . .
C45 C44 C43 122.6(4) . .
C45 C44 C68 109.9(4) . .
C43 C44 C68 119.1(4) . .
C44 C45 C46 120.9(4) . .
C44 C45 C70 110.7(3) . .
C46 C45 C70 123.2(4) . .
C47 C46 C45 117.4(4) . .
C47 C46 C21 118.6(3) . .
C45 C46 C21 118.2(4) . .
C24 C47 C46 121.9(4) . .
C24 C47 C48 108.2(3) . .
C46 C47 C48 119.2(4) . .
C71 C48 C49 122.7(3) . .
C71 C48 C47 122.8(4) . .
C49 C48 C47 107.5(3) . .
C50 C49 C48 118.3(4) . .
C50 C49 C25 122.9(3) . .
C48 C49 C25 112.0(3) . .
C49 C50 C73 119.6(4) . .
C49 C50 C51 123.0(3) . .
C73 C50 C51 110.6(3) . .
C50 C51 C27 111.0(3) . .
C50 C51 C101 113.0(4) . .
C27 C51 C101 112.4(3) . .
C50 C51 C52 99.9(3) . .
C27 C51 C52 110.4(4) . .
C101 C51 C52 109.5(3) . .
C74 C52 C53 121.6(4) . .
C74 C52 C51 110.7(4) . .
C53 C52 C51 123.8(3) . .
C52 C53 C77 119.1(3) . .
C52 C53 C54 117.5(4) . .
C77 C53 C54 120.3(4) . .
C55 C54 C53 117.3(4) . .
C55 C54 C28 118.7(4) . .
C53 C54 C28 118.8(4) . .
C54 C55 C56 122.8(4) . .
C54 C55 C31 122.7(4) . .
C56 C55 C31 107.1(4) . .
C78 C56 C55 119.5(4) . .
C78 C56 C57 125.1(4) . .
C55 C56 C57 109.8(3) . .
C32 C57 C58 109.8(3) . .
C32 C57 C102 109.8(3) . .
C58 C57 C102 112.6(4) . .
C32 C57 C56 100.4(4) . .
C58 C57 C56 108.5(3) . .
C102 C57 C56 115.0(3) . .
C59 C58 C35 118.9(4) . .
C59 C58 C57 115.9(4) . .
C35 C58 C57 123.4(4) . .
C58 C59 C60 120.5(4) . .
C58 C59 C79 124.8(4) . .
C60 C59 C79 108.8(4) . .
C59 C60 C61 122.2(4) . .
C59 C60 C81 109.0(4) . .
C61 C60 C81 120.2(4) . .
C60 C61 C36 116.5(4) . .
C60 C61 C62 117.7(4) . .
C36 C61 C62 122.7(4) . .
C39 C62 C61 119.0(4) . .
C39 C62 C63 119.4(4) . .
C61 C62 C63 120.4(4) . .
C82 C63 C103 114.7(4) . .
C82 C63 C62 109.1(3) . .
C103 C63 C62 107.3(4) . .
C82 C63 C64 99.1(4) . .
C103 C63 C64 114.1(4) . .
C62 C63 C64 112.5(3) . .
C65 C64 C63 121.7(4) . .
C65 C64 C84 122.5(4) . .
C63 C64 C84 111.5(3) . .
C64 C65 C66 123.6(4) . .
C64 C65 C40 121.8(4) . .
C66 C65 C40 110.6(3) . .
C67 C66 C65 112.5(3) . .
C67 C66 C42 109.3(4) . .
C65 C66 C42 99.5(3) . .
C67 C66 C104 109.5(3) . .
C65 C66 C104 113.6(4) . .
C42 C66 C104 112.1(3) . .
C68 C67 C85 118.3(4) . .
C68 C67 C66 117.6(4) . .
C85 C67 C66 121.6(4) . .
C67 C68 C69 123.2(4) . .
C67 C68 C44 122.2(4) . .
C69 C68 C44 106.9(4) . .
C87 C69 C68 117.8(4) . .
C87 C69 C70 124.0(4) . .
C68 C69 C70 111.2(3) . .
C69 C70 C71 110.9(3) . .
C69 C70 C105 113.6(3) . .
C71 C70 C105 111.4(4) . .
C69 C70 C45 99.5(4) . .
C71 C70 C45 109.7(3) . .
C105 C70 C45 111.0(3) . .
C48 C71 C72 118.0(4) . .
C48 C71 C70 117.0(3) . .
C72 C71 C70 122.5(4) . .
C73 C72 C71 118.6(3) . .
C73 C72 C88 116.4(3) . .
C71 C72 C88 122.9(4) . .
C72 C73 C50 122.1(3) . .
C72 C73 C74 122.7(4) . .
C50 C73 C74 108.0(3) . .
C52 C74 C75 122.1(4) . .
C52 C74 C73 108.9(3) . .
C75 C74 C73 121.1(4) . .
C76 C75 C74 118.7(4) . .
C76 C75 C89 120.7(4) . .
C74 C75 C89 116.2(4) . .
C75 C76 C92 117.4(4) . .
C75 C76 C77 119.7(4) . .
C92 C76 C77 118.9(4) . .
C78 C77 C53 118.5(4) . .
C78 C77 C76 120.6(4) . .
C53 C77 C76 118.6(4) . .
C56 C78 C77 120.6(4) . .
C56 C78 C79 116.5(4) . .
C77 C78 C79 121.5(4) . .
C78 C79 C80 112.2(4) . .
C78 C79 C59 109.6(3) . .
C80 C79 C59 100.7(3) . .
C78 C79 C106 110.9(4) . .
C80 C79 C106 107.1(3) . .
C59 C79 C106 116.0(4) . .
C81 C80 C92 121.2(4) . .
C81 C80 C79 109.9(4) . .
C92 C80 C79 123.8(4) . .
C80 C81 C82 121.3(4) . .
C80 C81 C60 108.4(4) . .
C82 C81 C60 121.8(4) . .
C83 C82 C81 119.2(4) . .
C83 C82 C63 114.4(4) . .
C81 C82 C63 121.4(4) . .
C82 C83 C91 120.6(4) . .
C82 C83 C84 110.8(4) . .
C91 C83 C84 124.3(4) . .
C85 C84 C83 110.2(4) . .
C85 C84 C64 112.5(3) . .
C83 C84 C64 99.3(3) . .
C85 C84 C107 109.2(4) . .
C83 C84 C107 111.6(3) . .
C64 C84 C107 113.7(4) . .
C86 C85 C67 117.7(4) . .
C86 C85 C84 117.9(4) . .
C67 C85 C84 122.1(4) . .
C85 C86 C87 122.9(4) . .
C85 C86 C90 121.9(4) . .
C87 C86 C90 107.2(4) . .
C69 C87 C86 119.3(4) . .
C69 C87 C88 122.8(4) . .
C86 C87 C88 110.4(4) . .
C72 C88 C87 110.7(3) . .
C72 C88 C108 110.6(4) . .
C87 C88 C108 113.7(3) . .
C72 C88 C89 111.7(3) . .
C87 C88 C89 99.7(4) . .
C108 C88 C89 110.1(3) . .
C90 C89 C75 121.0(4) . .
C90 C89 C88 109.8(4) . .
C75 C89 C88 123.8(4) . .
C89 C90 C91 121.1(4) . .
C89 C90 C86 110.4(4) . .
C91 C90 C86 120.1(4) . .
C83 C91 C90 117.1(4) . .
C83 C91 C92 120.2(4) . .
C90 C91 C92 118.9(4) . .
C80 C92 C91 116.2(4) . .
C80 C92 C76 119.3(4) . .
C91 C92 C76 120.0(4) . .
F3 C93 F2 106.9(4) . .
F3 C93 F1 108.8(4) . .
F2 C93 F1 106.7(4) . .
F3 C93 C7 113.0(3) . .
F2 C93 C7 111.3(3) . .
F1 C93 C7 109.9(4) . .
F6 C94 F4 107.8(3) . .
F6 C94 F5 107.8(4) . .
F4 C94 F5 106.0(3) . .
F6 C94 C10 111.6(3) . .
F4 C94 C10 111.5(3) . .
F5 C94 C10 111.9(3) . .
F8 C95 F7 108.0(4) . .
F8 C95 F9 107.6(4) . .
F7 C95 F9 107.9(3) . .
F8 C95 C13 111.1(3) . .
F7 C95 C13 110.7(3) . .
F9 C95 C13 111.4(4) . .
F12 C96 F11 107.4(3) . .
F12 C96 F10 107.2(4) . .
F11 C96 F10 106.6(4) . .
F12 C96 C16 112.4(4) . .
F11 C96 C16 112.3(3) . .
F10 C96 C16 110.6(3) . .
F15 C97 F13 106.9(3) . .
F15 C97 F14 108.1(3) . .
F13 C97 F14 106.2(4) . .
F15 C97 C25 112.9(3) . .
F13 C97 C25 111.0(3) . .
F14 C97 C25 111.3(3) . .
F18 C98 F17 107.0(3) . .
F18 C98 F16 107.5(4) . .
F17 C98 F16 107.0(3) . .
F18 C98 C34 112.2(3) . .
F17 C98 C34 111.7(4) . .
F16 C98 C34 111.1(4) . .
F19 C99 F20 108.2(4) . .
F19 C99 F21 107.2(4) . .
F20 C99 F21 107.2(4) . .
F19 C99 C37 112.1(4) . .
F20 C99 C37 111.1(4) . .
F21 C99 C37 110.8(4) . .
F24 C100 F23 107.7(4) . .
F24 C100 F22 107.4(3) . .
F23 C100 F22 106.8(4) . .
F24 C100 C40 112.3(4) . .
F23 C100 C40 111.2(3) . .
F22 C100 C40 111.2(4) . .
F25 C101 F26 107.7(4) . .
F25 C101 F27 107.1(3) . .
F26 C101 F27 107.1(3) . .
F25 C101 C51 112.6(3) . .
F26 C101 C51 111.1(3) . .
F27 C101 C51 111.0(4) . .
F30 C102 F29 107.6(4) . .
F30 C102 F28 108.2(3) . .
F29 C102 F28 107.6(4) . .
F30 C102 C57 112.9(3) . .
F29 C102 C57 110.0(3) . .
F28 C102 C57 110.4(4) . .
F33 C103 F32 107.2(4) . .
F33 C103 F31 107.5(4) . .
F32 C103 F31 107.7(5) . .
F33 C103 C63 113.3(5) . .
F32 C103 C63 111.0(4) . .
F31 C103 C63 109.9(4) . .
F35 C104 F36 108.1(4) . .
F35 C104 F34 107.6(3) . .
F36 C104 F34 107.3(4) . .
F35 C104 C66 112.2(4) . .
F36 C104 C66 111.3(3) . .
F34 C104 C66 110.3(4) . .
F39 C105 F38 108.4(3) . .
F39 C105 F37 107.5(3) . .
F38 C105 F37 106.9(4) . .
F39 C105 C70 110.9(4) . .
F38 C105 C70 111.1(3) . .
F37 C105 C70 111.8(3) . .
F42 C106 F41 108.4(4) . .
F42 C106 F40 106.4(4) . .
F41 C106 F40 107.1(4) . .
F42 C106 C79 113.5(3) . .
F41 C106 C79 111.5(4) . .
F40 C106 C79 109.6(4) . .
F44 C107 F45 108.0(4) . .
F44 C107 F43 106.4(4) . .
F45 C107 F43 106.9(4) . .
F44 C107 C84 111.2(4) . .
F45 C107 C84 111.8(3) . .
F43 C107 C84 112.2(4) . .
F47 C108 F48 108.0(3) . .
F47 C108 F46 107.8(4) . .
F48 C108 F46 107.6(3) . .
F47 C108 C88 112.0(3) . .
F48 C108 C88 110.8(4) . .
F46 C108 C88 110.4(3) . .
C010 C109 C09 138.9(15) . .
C010 C109 C114 127.1(12) . .
C09 C109 C114 11.8(9) . .
C010 C109 C115 97.7(12) . .
C09 C109 C115 123.3(12) . .
C114 C109 C115 135.1(9) . .
C010 C109 C110 17.4(11) . .
C09 C109 C110 121.8(10) . .
C114 C109 C110 110.0(7) . .
C115 C109 C110 114.8(8) . .
C010 C109 C015 129.0(14) . .
C09 C109 C015 92.1(13) . .
C114 C109 C015 103.9(11) . .
C115 C109 C015 31.3(8) . .
C110 C109 C015 146.0(11) . .
C010 C110 C011 161(3) . .
C010 C110 C111 149(3) . .
C011 C110 C111 21.0(12) . .
C010 C110 C109 30(2) . .
C011 C110 C109 135.9(16) . .
C111 C110 C109 118.9(8) . .
C010 C110 C012 130(2) . .
C011 C110 C012 35.4(13) . .
C111 C110 C012 19.0(6) . .
C109 C110 C012 101.2(8) . .
C011 C111 C012 137(2) . .
C011 C111 C112 139.6(18) . .
C012 C111 C112 18.3(13) . .
C011 C111 C110 25.7(15) . .
C012 C111 C110 125.6(17) . .
C112 C111 C110 119.8(8) . .
C011 C111 C010 33.4(15) . .
C012 C111 C010 116.6(17) . .
C112 C111 C010 110.5(9) . .
C110 C111 C010 9.3(8) . .
C011 C111 C016 146.9(18) . .
C012 C111 C016 48.1(16) . .
C112 C111 C016 58.4(9) . .
C110 C111 C016 166.4(10) . .
C010 C111 C016 161.4(10) . .
C011 C111 C013 116.4(17) . .
C012 C111 C013 32.5(15) . .
C112 C111 C013 23.5(6) . .
C110 C111 C013 96.7(8) . .
C010 C111 C013 87.4(9) . .
C016 C111 C013 79.8(10) . .
C012 C112 C013 120(2) . .
C012 C112 C111 20.8(14) . .
C013 C112 C111 118.0(14) . .
C012 C112 C113 126.1(19) . .
C013 C112 C113 10.2(12) . .
C111 C112 C113 119.7(8) . .
C012 C112 C116 108.0(19) . .
C013 C112 C116 122.9(15) . .
C111 C112 C116 118.0(10) . .
C113 C112 C116 122.4(9) . .
C012 C112 C016 64.8(19) . .
C013 C112 C016 150.4(16) . .
C111 C112 C016 77.4(10) . .
C113 C112 C016 157.7(11) . .
C116 C112 C016 43.3(9) . .
C012 C112 C011 24.9(15) . .
C013 C112 C011 105.1(14) . .
C111 C112 C011 13.1(6) . .
C113 C112 C011 107.4(8) . .
C116 C112 C011 130.0(10) . .
C016 C112 C011 87.9(11) . .
C013 C113 C114 118(2) . .
C013 C113 C112 17(2) . .
C114 C113 C112 121.6(10) . .
C013 C113 C09 114(2) . .
C114 C113 C09 4.4(9) . .
C112 C113 C09 117.4(9) . .
C013 C113 C012 17(2) . .
C114 C113 C012 105.7(10) . .
C112 C113 C012 17.1(6) . .
C09 C113 C012 101.6(9) . .
C113 C114 C013 19.5(9) . .
C113 C114 C109 129.8(10) . .
C013 C114 C109 111.5(11) . .
C015 C115 C109 83.6(16) . .
C015 C115 C010 115.4(18) . .
C109 C115 C010 31.9(6) . .
C016 C116 C112 76.0(14) . .
C016 C116 C012 55.3(13) . .
C112 C116 C012 20.7(6) . .
C109 C09 C113 122.3(13) . .
C109 C09 C013 107.1(12) . .
C113 C09 C013 16.0(7) . .
C110 C010 C109 132(3) . .
C110 C010 C011 11.3(16) . .
C109 C010 C011 125.2(16) . .
C110 C010 C115 172(2) . .
C109 C010 C115 50.5(10) . .
C011 C010 C115 175.4(15) . .
C110 C010 C111 21.9(18) . .
C109 C010 C111 110.8(13) . .
C011 C010 C111 15.5(7) . .
C115 C010 C111 160.9(12) . .
C111 C011 C110 133(3) . .
C111 C011 C012 23.0(13) . .
C110 C011 C012 123.9(19) . .
C111 C011 C010 131(2) . .
C110 C011 C010 8.2(12) . .
C012 C011 C010 118.6(15) . .
C111 C011 C112 27.3(13) . .
C110 C011 C112 112.6(16) . .
C012 C011 C112 12.3(8) . .
C010 C011 C112 108.0(12) . .
C112 C012 C111 141(3) . .
C112 C012 C011 143(2) . .
C111 C012 C011 20.1(11) . .
C112 C012 C013 33.8(15) . .
C111 C012 C013 130(2) . .
C011 C012 C013 118.4(15) . .
C112 C012 C016 91(2) . .
C111 C012 C016 110(2) . .
C011 C012 C016 122.5(18) . .
C013 C012 C016 118.9(18) . .
C112 C012 C116 51.3(16) . .
C111 C012 C116 138.3(19) . .
C011 C012 C116 157.6(15) . .
C013 C012 C116 81.5(13) . .
C016 C012 C116 39.9(10) . .
C112 C012 C113 36.8(15) . .
C111 C012 C113 123.3(18) . .
C011 C012 C113 112.8(12) . .
C013 C012 C113 6.6(8) . .
C016 C012 C113 124.7(15) . .
C116 C012 C113 86.3(10) . .
C112 C012 C110 124(2) . .
C111 C012 C110 35.4(12) . .
C011 C012 C110 20.6(8) . .
C013 C012 C110 98.0(12) . .
C016 C012 C110 143.1(17) . .
C116 C012 C110 166.7(10) . .
C113 C012 C110 92.2(8) . .
C113 C013 C112 153(3) . .
C113 C013 C012 157(3) . .
C112 C013 C012 25.7(11) . .
C113 C013 C114 42.3(18) . .
C112 C013 C114 138.3(18) . .
C012 C013 C114 119.2(14) . .
C113 C013 C09 49(2) . .
C112 C013 C09 131.6(17) . .
C012 C013 C09 111.8(13) . .
C114 C013 C09 7.4(7) . .
C113 C013 C111 139(3) . .
C112 C013 C111 38.5(11) . .
C012 C013 C111 17.8(7) . .
C114 C013 C111 102.3(11) . .
C09 C013 C111 95.0(10) . .
C115 C015 C109 65.1(16) . .
C116 C016 C012 84.8(17) . .
C116 C016 C112 60.8(12) . .
C012 C016 C112 24.0(7) . .
C116 C016 C111 102.8(16) . .
C012 C016 C111 22.3(8) . .
C112 C016 C111 44.2(7) . .
C118 C117 C119 118.1(5) . .
C118 C117 C120 121.9(6) . .
C119 C117 C120 120.0(6) . .
C117 C118 C119 120.5(5) . 2_686
C117 C119 C118 121.4(6) . 2_686
C123 C121 C122 117.8(5) 2_786 .
C123 C121 C124 121.0(6) 2_786 .
C122 C121 C124 121.2(5) . .
C123 C122 C121 121.1(5) . .
C122 C123 C121 121.1(5) . 2_786
C127 C125 C126 116.7(16) 2_565 .
C127 C125 C128 122.6(16) 2_565 .
C126 C125 C128 120.7(17) . .
C127 C126 C125 117.9(18) . .
C125 C127 C126 125.5(18) 2_565 .

loop_
_geom_bond_atom_site_label_1
_geom_bond_atom_site_label_2
_geom_bond_distance
_geom_bond_site_symmetry_2
F1 C93 1.321(5) .
F2 C93 1.313(6) .
F3 C93 1.311(5) .
F4 C94 1.329(5) .
F5 C94 1.331(5) .
F6 C94 1.328(5) .
F7 C95 1.331(5) .
F8 C95 1.327(5) .
F9 C95 1.335(6) .
F10 C96 1.337(5) .
F11 C96 1.329(6) .
F12 C96 1.322(5) .
F13 C97 1.338(5) .
F14 C97 1.339(5) .
F15 C97 1.324(4) .
F16 C98 1.339(5) .
F17 C98 1.332(5) .
F18 C98 1.332(6) .
F19 C99 1.328(5) .
F20 C99 1.332(5) .
F21 C99 1.337(5) .
F22 C100 1.343(5) .
F23 C100 1.328(6) .
F24 C100 1.320(5) .
F25 C101 1.332(5) .
F26 C101 1.337(5) .
F27 C101 1.344(5) .
F28 C102 1.336(6) .
F29 C102 1.328(6) .
F30 C102 1.328(5) .
F31 C103 1.338(6) .
F32 C103 1.330(6) .
F33 C103 1.326(5) .
F34 C104 1.346(6) .
F35 C104 1.319(6) .
F36 C104 1.332(5) .
F37 C105 1.340(5) .
F38 C105 1.330(5) .
F39 C105 1.326(5) .
F40 C106 1.344(6) .
F41 C106 1.331(6) .
F42 C106 1.329(5) .
F43 C107 1.327(6) .
F44 C107 1.303(6) .
F45 C107 1.304(5) .
F46 C108 1.340(5) .
F47 C108 1.319(5) .
F48 C108 1.332(5) .
C1 C6 1.392(6) .
C1 C2 1.414(6) .
C1 C10 1.532(5) .
C2 C3 1.399(6) .
C2 C13 1.551(6) .
C3 C4 1.435(6) .
C3 C16 1.522(7) .
C4 C5 1.387(6) .
C4 C19 1.473(5) .
C5 C6 1.406(5) .
C5 C22 1.443(6) .
C6 C7 1.535(7) .
C7 C23 1.521(5) .
C7 C8 1.528(5) .
C7 C93 1.555(5) .
C8 C9 1.381(6) .
C8 C26 1.439(5) .
C9 C29 1.411(5) .
C9 C10 1.555(6) .
C10 C11 1.521(6) .
C10 C94 1.567(5) .
C11 C12 1.368(7) .
C11 C30 1.410(6) .
C12 C33 1.423(6) .
C12 C13 1.525(6) .
C13 C14 1.528(6) .
C13 C95 1.543(6) .
C14 C15 1.320(6) .
C14 C34 1.549(5) .
C15 C37 1.531(6) .
C15 C16 1.538(6) .
C16 C17 1.510(5) .
C16 C96 1.574(6) .
C17 C38 1.352(6) .
C17 C18 1.447(6) .
C18 C19 1.399(6) .
C18 C41 1.413(5) .
C19 C20 1.450(6) .
C20 C43 1.426(5) .
C20 C21 1.447(6) .
C21 C22 1.405(5) .
C21 C46 1.435(6) .
C22 C23 1.398(6) .
C23 C24 1.362(6) .
C24 C47 1.408(5) .
C24 C25 1.531(6) .
C25 C49 1.523(5) .
C25 C97 1.536(6) .
C25 C26 1.554(5) .
C26 C27 1.406(5) .
C27 C28 1.424(6) .
C27 C51 1.527(5) .
C28 C29 1.405(5) .
C28 C54 1.486(5) .
C29 C30 1.429(6) .
C30 C31 1.377(6) .
C31 C32 1.406(7) .
C31 C55 1.454(6) .
C32 C33 1.363(6) .
C32 C57 1.514(6) .
C33 C34 1.525(7) .
C34 C35 1.538(6) .
C34 C98 1.563(6) .
C35 C36 1.402(6) .
C35 C58 1.428(6) .
C36 C61 1.418(5) .
C36 C37 1.545(6) .
C37 C38 1.512(6) .
C37 C99 1.529(7) .
C38 C39 1.451(5) .
C39 C62 1.344(6) .
C39 C40 1.512(6) .
C40 C41 1.533(6) .
C40 C65 1.541(6) .
C40 C100 1.566(7) .
C41 C42 1.362(6) .
C42 C43 1.410(7) .
C42 C66 1.533(5) .
C43 C44 1.435(6) .
C44 C45 1.362(6) .
C44 C68 1.470(5) .
C45 C46 1.422(5) .
C45 C70 1.554(6) .
C46 C47 1.411(6) .
C47 C48 1.467(5) .
C48 C71 1.397(5) .
C48 C49 1.411(5) .
C49 C50 1.370(5) .
C50 C73 1.407(5) .
C50 C51 1.519(5) .
C51 C101 1.535(6) .
C51 C52 1.541(6) .
C52 C74 1.371(5) .
C52 C53 1.411(6) .
C53 C77 1.436(6) .
C53 C54 1.446(5) .
C54 C55 1.369(6) .
C55 C56 1.435(6) .
C56 C78 1.374(5) .
C56 C57 1.564(7) .
C57 C58 1.520(6) .
C57 C102 1.558(6) .
C58 C59 1.391(6) .
C59 C60 1.396(6) .
C59 C79 1.551(6) .
C60 C61 1.401(6) .
C60 C81 1.455(6) .
C61 C62 1.503(6) .
C62 C63 1.531(6) .
C63 C82 1.518(6) .
C63 C103 1.527(7) .
C63 C64 1.541(6) .
C64 C65 1.341(6) .
C64 C84 1.542(7) .
C65 C66 1.532(6) .
C66 C67 1.519(7) .
C66 C104 1.539(5) .
C67 C68 1.390(6) .
C67 C85 1.415(5) .
C68 C69 1.410(6) .
C69 C87 1.374(5) .
C69 C70 1.518(6) .
C70 C71 1.520(6) .
C70 C105 1.532(6) .
C71 C72 1.410(5) .
C72 C73 1.392(5) .
C72 C88 1.522(6) .
C73 C74 1.462(6) .
C74 C75 1.420(6) .
C75 C76 1.419(6) .
C75 C89 1.432(5) .
C76 C92 1.461(6) .
C76 C77 1.472(5) .
C77 C78 1.430(6) .
C78 C79 1.506(6) .
C79 C80 1.514(6) .
C79 C106 1.556(5) .
C80 C81 1.383(7) .
C80 C92 1.400(7) .
C81 C82 1.386(6) .
C82 C83 1.367(7) .
C83 C91 1.417(6) .
C83 C84 1.538(6) .
C84 C85 1.513(7) .
C84 C107 1.562(5) .
C85 C86 1.392(6) .
C86 C87 1.406(7) .
C86 C90 1.460(5) .
C87 C88 1.535(6) .
C88 C108 1.540(6) .
C88 C89 1.541(6) .
C89 C90 1.364(6) .
C90 C91 1.423(6) .
C91 C92 1.438(5) .
C109 C010 1.03(2) .
C109 C09 1.177(17) .
C109 C114 1.502(13) .
C109 C115 1.508(12) .
C109 C110 1.513(13) .
C109 C015 1.65(2) .
C110 C010 0.612(18) .
C110 C011 0.838(16) .
C110 C111 1.406(14) .
C110 C012 1.97(2) .
C111 C011 0.693(15) .
C111 C012 0.788(17) .
C111 C112 1.399(13) .
C111 C010 1.96(2) .
C111 C016 1.96(3) .
C111 C013 1.98(2) .
C112 C012 0.697(17) .
C112 C013 0.90(2) .
C112 C113 1.417(15) .
C112 C116 1.538(15) .
C112 C016 1.71(3) .
C112 C011 1.979(19) .
C113 C013 0.56(2) .
C113 C114 1.128(15) .
C113 C09 1.54(2) .
C113 C012 1.91(2) .
C114 C013 1.48(2) .
C115 C015 0.86(2) .
C115 C010 1.94(2) .
C116 C016 1.21(3) .
C116 C012 1.87(2) .
C09 C013 1.84(3) .
C010 C011 1.43(2) .
C011 C012 1.38(2) .
C012 C013 1.39(3) .
C012 C016 1.55(3) .
C117 C118 1.383(8) .
C117 C119 1.387(8) .
C117 C120 1.513(8) .
C118 C119 1.397(8) 2_686
C119 C118 1.397(8) 2_686
C121 C123 1.394(7) 2_786
C121 C122 1.395(8) .
C121 C124 1.492(8) .
C122 C123 1.381(8) .
C123 C121 1.394(7) 2_786
C125 C127 1.37(2) 2_565
C125 C126 1.43(3) .
C125 C128 1.49(2) .
C126 C127 1.38(3) .
C127 C125 1.37(2) 2_565
